data_7152958
loop_
_publ_author_name
'Zheng, Bo'
'Zhang, Mingming'
'Yan, Xuzhou'
'Huang, Feihe'

_publ_section_title
;
 Threaded structures based on the benzo-21-crown-7/secondary ammonium salt
 recognition motif using esters as end groups.
;
_journal_issue 23
_journal_name_full 'Organic &amp; biomolecular chemistry'
_journal_page_first 3880
_journal_page_last 3885
_journal_paper_doi 10.1039/c3ob40577j
_journal_volume 11
_journal_year 2013
_chemical_formula_moiety 'C18 H28 O7, C18 H30 N O2, F6 P'
_chemical_formula_sum 'C36 H58 F6 N O9 P'
_chemical_formula_weight 793.80
_chemical_name_systematic
;
?
;
_space_group_IT_number 14
_symmetry_cell_setting monoclinic
_symmetry_space_group_name_Hall '-P 2yn'
_symmetry_space_group_name_H-M 'P 1 21/n 1'
_atom_sites_solution_hydrogens geom
_atom_sites_solution_primary direct
_atom_sites_solution_secondary difmap
_audit_creation_method SHELXL-97
_cell_angle_alpha 90.00
_cell_angle_beta 96.470(5)
_cell_angle_gamma 90.00
_cell_formula_units_Z 4
_cell_length_a 9.3855(6)
_cell_length_b 21.1336(13)
_cell_length_c 20.3716(13)
_cell_measurement_reflns_used 3720
_cell_measurement_temperature 170(2)
_cell_measurement_theta_max 29.5960
_cell_measurement_theta_min 2.9947
_cell_volume 4015.0(4)
_computing_cell_refinement 'CrysAlis PRO (Agilent Technologies, 2011)'
_computing_data_collection 'CrysAlis PRO'
_computing_data_reduction 'CrysAlis PRO'
_computing_molecular_graphics 'OLEX2 (Dolomanov et al., 2009)'
_computing_publication_material OLEX2
_computing_structure_refinement 'SHELXL-97 (Sheldrick, 2008)'
_computing_structure_solution 'SHELXS-97 (Sheldrick, 2008)'
_diffrn_ambient_temperature 170(2)
_diffrn_detector_area_resol_mean 10.3592
_diffrn_measured_fraction_theta_full 0.998
_diffrn_measured_fraction_theta_max 0.998
_diffrn_measurement_device_type 'Xcalibur, Atlas, Gemini ultra'
_diffrn_measurement_method '\w scans'
_diffrn_radiation_monochromator graphite
_diffrn_radiation_source 'fine-focus sealed tube'
_diffrn_radiation_type MoK\a
_diffrn_radiation_wavelength 0.71073
_diffrn_reflns_av_R_equivalents 0.0336
_diffrn_reflns_av_sigmaI/netI 0.0419
_diffrn_reflns_limit_h_max 11
_diffrn_reflns_limit_h_min -9
_diffrn_reflns_limit_k_max 25
_diffrn_reflns_limit_k_min -25
_diffrn_reflns_limit_l_max 21
_diffrn_reflns_limit_l_min -24
_diffrn_reflns_number 19987
_diffrn_reflns_theta_full 25.35
_diffrn_reflns_theta_max 25.35
_diffrn_reflns_theta_min 3.00
_exptl_absorpt_coefficient_mu 0.148
_exptl_absorpt_correction_T_max 0.9825
_exptl_absorpt_correction_T_min 0.9447
_exptl_absorpt_correction_type multi-scan
_exptl_absorpt_process_details
;
CrysAlis PRO (Agilent Technologies, 2011)
;
_exptl_crystal_colour colorless
_exptl_crystal_density_diffrn 1.313
_exptl_crystal_density_method 'not measured'
_exptl_crystal_description block
_exptl_crystal_F_000 1688
_exptl_crystal_size_max 0.39
_exptl_crystal_size_mid 0.28
_exptl_crystal_size_min 0.12
_refine_diff_density_max 0.690
_refine_diff_density_min -0.442
_refine_diff_density_rms 0.056
_refine_ls_extinction_method none
_refine_ls_goodness_of_fit_ref 1.033
_refine_ls_hydrogen_treatment constr
_refine_ls_matrix_type full
_refine_ls_number_parameters 486
_refine_ls_number_reflns 7325
_refine_ls_number_restraints 4
_refine_ls_restrained_S_all 1.045
_refine_ls_R_factor_all 0.1074
_refine_ls_R_factor_gt 0.0694
_refine_ls_shift/su_max 0.000
_refine_ls_shift/su_mean 0.000
_refine_ls_structure_factor_coef Fsqd
_refine_ls_weighting_details 'calc w=1/[\s^2^(Fo^2^)+(0.0758P)^2^+4.9524P] where P=(Fo^2^+2Fc^2^)/3'
_refine_ls_weighting_scheme calc
_refine_ls_wR_factor_gt 0.1663
_refine_ls_wR_factor_ref 0.1922
_reflns_number_gt 4802
_reflns_number_total 7325
_reflns_threshold_expression >2sigma(I)
_cod_data_source_file c3ob40577j.txt
_cod_data_source_block 121023_zb_268
_cod_original_sg_symbol_H-M 'P 21/n'
_cod_database_code 7152958

loop_
_symmetry_equiv_pos_as_xyz
'x, y, z'
'-x+1/2, y+1/2, -z+1/2'
'-x, -y, -z'
'x-1/2, -y-1/2, z-1/2'

loop_
_atom_site_label
_atom_site_type_symbol
_atom_site_fract_x
_atom_site_fract_y
_atom_site_fract_z
_atom_site_U_iso_or_equiv
_atom_site_adp_type
_atom_site_occupancy
_atom_site_symmetry_multiplicity
_atom_site_calc_flag
_atom_site_refinement_flags
_atom_site_disorder_assembly
_atom_site_disorder_group
P1 P 0.21795(11) 0.23589(5) 0.05147(6) 0.0563(3) Uani 1 1 d . . .
F1 F 0.2584(4) 0.25014(14) 0.12737(15) 0.1165(12) Uani 1 1 d . . .
F2 F 0.0548(3) 0.24012(17) 0.0623(2) 0.1320(14) Uani 1 1 d . . .
F3 F 0.2162(3) 0.30921(12) 0.03431(16) 0.0983(10) Uani 1 1 d . . .
F4 F 0.1724(4) 0.21926(14) -0.02348(14) 0.1069(11) Uani 1 1 d . . .
F5 F 0.3779(3) 0.22968(19) 0.0418(2) 0.1372(15) Uani 1 1 d . . .
F6 F 0.2154(4) 0.16262(12) 0.06810(14) 0.0920(9) Uani 1 1 d . . .
O1 O 0.6801(2) 0.10316(10) 0.09940(11) 0.0406(6) Uani 1 1 d . . .
O2 O 0.6794(3) 0.15810(11) 0.23249(12) 0.0472(6) Uani 1 1 d . . .
O3 O 0.6229(3) 0.08612(12) 0.35203(11) 0.0511(6) Uani 1 1 d . . .
O4 O 0.6116(3) -0.04847(12) 0.37359(11) 0.0476(6) Uani 1 1 d . . .
O5 O 0.5594(2) -0.14909(11) 0.27564(11) 0.0433(6) Uani 1 1 d . . .
O6 O 0.5941(2) -0.12660(10) 0.14170(10) 0.0353(5) Uani 1 1 d . . .
O7 O 0.6389(2) -0.01494(10) 0.05945(10) 0.0351(5) Uani 1 1 d . . .
O8 O 0.1557(4) 0.17670(15) 0.3122(2) 0.0924(12) Uani 1 1 d . A .
O9 O 0.0410(4) 0.1135(2) 0.3759(2) 0.1079(14) Uani 1 1 d . A .
N1 N 0.6217(2) -0.02084(12) 0.23216(12) 0.0304(6) Uani 1 1 d . . .
H1A H 0.6212 -0.0258 0.2770 0.037 Uiso 1 1 calc R . .
H1B H 0.6073 -0.0601 0.2130 0.037 Uiso 1 1 calc R . .
C1 C 0.7278(3) 0.02135(16) 0.02532(15) 0.0352(7) Uani 1 1 d . . .
C2 C 0.7932(3) -0.00045(18) -0.02814(16) 0.0435(8) Uani 1 1 d . . .
H2 H 0.7769 -0.0426 -0.0433 0.052 Uiso 1 1 calc R . .
C3 C 0.7657(3) 0.00291(15) 0.21919(16) 0.0353(7) Uani 1 1 d . . .
H3A H 0.7791 0.0466 0.2363 0.042 Uiso 1 1 calc R . .
H3B H 0.7714 0.0039 0.1710 0.042 Uiso 1 1 calc R . .
C4 C 0.8825(4) 0.0392(2) -0.05958(18) 0.0556(10) Uani 1 1 d . . .
H4 H 0.9271 0.0240 -0.0961 0.067 Uiso 1 1 calc R . .
C5 C 0.9062(4) 0.1000(2) -0.03800(19) 0.0593(11) Uani 1 1 d . . .
H5 H 0.9677 0.1267 -0.0595 0.071 Uiso 1 1 calc R . .
C6 C 0.8409(4) 0.12280(19) 0.01510(18) 0.0518(10) Uani 1 1 d . . .
H6 H 0.8578 0.1651 0.0297 0.062 Uiso 1 1 calc R . .
C7 C 0.7510(3) 0.08408(16) 0.04700(15) 0.0387(8) Uani 1 1 d . . .
C8 C 0.6928(4) 0.16868(16) 0.11651(19) 0.0509(9) Uani 1 1 d . . .
H8A H 0.6571 0.1949 0.0778 0.061 Uiso 1 1 calc R . .
H8B H 0.7949 0.1794 0.1292 0.061 Uiso 1 1 calc R . .
C9 C 0.6083(4) 0.18285(17) 0.17261(19) 0.0520(10) Uani 1 1 d . . .
H9A H 0.5968 0.2292 0.1767 0.062 Uiso 1 1 calc R . .
H9B H 0.5117 0.1638 0.1639 0.062 Uiso 1 1 calc R . .
C10 C 0.6188(4) 0.18095(18) 0.2889(2) 0.0531(10) Uani 1 1 d . . .
H10A H 0.5139 0.1739 0.2830 0.064 Uiso 1 1 calc R . .
H10B H 0.6362 0.2270 0.2935 0.064 Uiso 1 1 calc R . .
C11 C 0.6833(4) 0.1479(2) 0.34997(19) 0.0564(10) Uani 1 1 d . . .
H11A H 0.7885 0.1448 0.3499 0.068 Uiso 1 1 calc R . .
H11B H 0.6636 0.1722 0.3895 0.068 Uiso 1 1 calc R . .
C12 C 0.6589(5) 0.0566(2) 0.41455(17) 0.0591(11) Uani 1 1 d . . .
H12A H 0.6402 0.0860 0.4504 0.071 Uiso 1 1 calc R . .
H12B H 0.7621 0.0456 0.4203 0.071 Uiso 1 1 calc R . .
C13 C 0.5716(5) -0.0015(2) 0.41816(17) 0.0582(11) Uani 1 1 d . . .
H13A H 0.5850 -0.0183 0.4638 0.070 Uiso 1 1 calc R . .
H13B H 0.4689 0.0091 0.4072 0.070 Uiso 1 1 calc R . .
C14 C 0.5452(5) -0.1080(2) 0.38324(19) 0.0589(11) Uani 1 1 d . . .
H14A H 0.4409 -0.1051 0.3692 0.071 Uiso 1 1 calc R . .
H14B H 0.5589 -0.1194 0.4307 0.071 Uiso 1 1 calc R . .
C15 C 0.6101(5) -0.15759(19) 0.34383(18) 0.0552(10) Uani 1 1 d . . .
H15A H 0.7159 -0.1541 0.3504 0.066 Uiso 1 1 calc R . .
H15B H 0.5830 -0.2001 0.3586 0.066 Uiso 1 1 calc R . .
C16 C 0.6196(4) -0.19417(16) 0.23559(17) 0.0439(8) Uani 1 1 d . . .
H16A H 0.6016 -0.2375 0.2513 0.053 Uiso 1 1 calc R . .
H16B H 0.7246 -0.1878 0.2379 0.053 Uiso 1 1 calc R . .
C17 C 0.5520(4) -0.18610(15) 0.16604(17) 0.0414(8) Uani 1 1 d . . .
H17A H 0.5830 -0.2207 0.1381 0.050 Uiso 1 1 calc R . .
H17B H 0.4463 -0.1879 0.1646 0.050 Uiso 1 1 calc R . .
C18 C 0.5206(3) -0.11321(15) 0.07720(15) 0.0368(7) Uani 1 1 d . . .
H18A H 0.4346 -0.0872 0.0818 0.044 Uiso 1 1 calc R . .
H18B H 0.4886 -0.1533 0.0552 0.044 Uiso 1 1 calc R . .
C19 C 0.6167(4) -0.07884(15) 0.03591(15) 0.0371(7) Uani 1 1 d . . .
H19A H 0.7100 -0.1010 0.0378 0.044 Uiso 1 1 calc R . .
H19B H 0.5732 -0.0783 -0.0107 0.044 Uiso 1 1 calc R . .
C1A C 0.9372(3) -0.02729(16) 0.31739(16) 0.0393(8) Uani 1 1 d . . .
H1AA H 0.8997 0.0069 0.3404 0.047 Uiso 1 1 calc R . .
C20 C 1.0455(4) -0.06476(18) 0.34970(17) 0.0456(9) Uani 1 1 d . . .
C21 C 1.1005(4) -0.11322(17) 0.3146(2) 0.0479(9) Uani 1 1 d . . .
H21 H 1.1738 -0.1393 0.3361 0.057 Uiso 1 1 calc R . .
C22 C 1.0518(3) -0.12491(16) 0.24887(19) 0.0431(8) Uani 1 1 d . . .
C23 C 0.9415(3) -0.08761(15) 0.21812(17) 0.0370(7) Uani 1 1 d . . .
H23 H 0.9059 -0.0956 0.1734 0.044 Uiso 1 1 calc R . .
C24 C 0.8830(3) -0.03900(15) 0.25204(15) 0.0326(7) Uani 1 1 d . . .
C25 C 1.1028(5) -0.0508(2) 0.4208(2) 0.0752(14) Uani 1 1 d . . .
H25A H 1.1622 -0.0126 0.4225 0.113 Uiso 1 1 calc R . .
H25B H 1.1608 -0.0866 0.4390 0.113 Uiso 1 1 calc R . .
H25C H 1.0225 -0.0442 0.4469 0.113 Uiso 1 1 calc R . .
C26 C 1.1191(5) -0.17639(19) 0.2107(3) 0.0692(13) Uani 1 1 d . . .
H26A H 1.2020 -0.1592 0.1915 0.104 Uiso 1 1 calc R . .
H26B H 1.0485 -0.1921 0.1754 0.104 Uiso 1 1 calc R . .
H26C H 1.1503 -0.2113 0.2407 0.104 Uiso 1 1 calc R . .
C27 C 0.4998(3) 0.02129(15) 0.20690(15) 0.0341(7) Uani 1 1 d . . .
H27A H 0.5008 0.0277 0.1588 0.041 Uiso 1 1 calc R . .
H27B H 0.5123 0.0631 0.2287 0.041 Uiso 1 1 calc R . .
C28 C 0.3554(3) -0.00667(18) 0.21981(18) 0.0463(9) Uani 1 1 d . A .
H28A H 0.3301 -0.0412 0.1878 0.056 Uiso 1 1 calc R . .
H28B H 0.3649 -0.0253 0.2647 0.056 Uiso 1 1 calc R . .
C29 C 0.2361(5) 0.0408(3) 0.2144(3) 0.0926(17) Uani 1 1 d D . .
H29A H 0.2415 0.0665 0.1741 0.111 Uiso 0.746(6) 1 calc PR A 1
H29B H 0.1435 0.0179 0.2091 0.111 Uiso 0.746(6) 1 calc PR A 1
H29C H 0.1703 0.0239 0.1771 0.111 Uiso 0.254(6) 1 calc PR A 2
H29D H 0.1883 0.0315 0.2542 0.111 Uiso 0.254(6) 1 calc PR A 2
C30 C 0.2383(5) 0.0825(3) 0.2700(3) 0.0585(14) Uani 0.746(6) 1 d PD A 1
H30A H 0.3339 0.1025 0.2787 0.070 Uiso 0.746(6) 1 calc PR A 1
H30B H 0.2201 0.0581 0.3096 0.070 Uiso 0.746(6) 1 calc PR A 1
C31 C 0.1172(6) 0.1366(3) 0.2554(3) 0.0982(19) Uani 1 1 d D . .
H31A H 0.1258 0.1590 0.2134 0.118 Uiso 0.746(6) 1 calc PR A 1
H31B H 0.0191 0.1192 0.2549 0.118 Uiso 0.746(6) 1 calc PR A 1
H31C H 0.0500 0.1624 0.2254 0.118 Uiso 0.254(6) 1 calc PR A 2
H31D H 0.0585 0.1024 0.2719 0.118 Uiso 0.254(6) 1 calc PR A 2
C32 C 0.1216(5) 0.1565(2) 0.3699(4) 0.0807(16) Uani 1 1 d . . .
C33 C 0.1961(6) 0.1931(2) 0.4276(4) 0.100(2) Uani 1 1 d . A .
H33 H 0.1834 0.2394 0.4184 0.120 Uiso 1 1 calc R . .
C34 C 0.1386(7) 0.1784(4) 0.4916(4) 0.129(3) Uani 1 1 d . . .
H34A H 0.0358 0.1881 0.4877 0.193 Uiso 1 1 calc R A .
H34B H 0.1889 0.2042 0.5269 0.193 Uiso 1 1 calc R . .
H34C H 0.1534 0.1335 0.5021 0.193 Uiso 1 1 calc R . .
C35 C 0.3541(6) 0.1775(4) 0.4319(3) 0.148(3) Uani 1 1 d . . .
H35A H 0.3670 0.1315 0.4348 0.222 Uiso 1 1 calc R A .
H35B H 0.4046 0.1975 0.4713 0.222 Uiso 1 1 calc R . .
H35C H 0.3932 0.1934 0.3924 0.222 Uiso 1 1 calc R . .
C30A C 0.2170(15) 0.1017(7) 0.2078(7) 0.0585(14) Uani 0.254(6) 1 d PD A 2
H30C H 0.1761 0.1099 0.1616 0.070 Uiso 0.254(6) 1 calc PR A 2
H30D H 0.3125 0.1221 0.2140 0.070 Uiso 0.254(6) 1 calc PR A 2

loop_
_atom_site_aniso_label
_atom_site_aniso_U_11
_atom_site_aniso_U_22
_atom_site_aniso_U_33
_atom_site_aniso_U_23
_atom_site_aniso_U_13
_atom_site_aniso_U_12
P1 0.0544(6) 0.0437(6) 0.0693(7) -0.0123(5) 0.0008(5) -0.0015(5)
F1 0.189(4) 0.073(2) 0.081(2) -0.0238(16) -0.016(2) -0.025(2)
F2 0.0678(19) 0.119(3) 0.214(4) -0.056(3) 0.038(2) -0.0076(18)
F3 0.127(2) 0.0469(15) 0.112(2) -0.0015(15) -0.0253(19) -0.0077(15)
F4 0.166(3) 0.078(2) 0.0693(19) -0.0135(15) -0.0178(19) 0.019(2)
F5 0.0574(18) 0.145(3) 0.211(4) 0.054(3) 0.025(2) 0.0019(19)
F6 0.149(3) 0.0461(15) 0.0847(19) -0.0096(13) 0.0277(18) -0.0027(15)
O1 0.0531(14) 0.0288(12) 0.0383(13) 0.0022(10) -0.0014(10) -0.0097(10)
O2 0.0533(14) 0.0397(14) 0.0473(14) -0.0085(11) -0.0003(11) 0.0013(11)
O3 0.0614(15) 0.0547(16) 0.0345(13) -0.0086(12) -0.0066(11) -0.0041(13)
O4 0.0602(15) 0.0561(16) 0.0284(12) 0.0037(11) 0.0136(11) 0.0099(12)
O5 0.0515(14) 0.0426(14) 0.0363(13) 0.0097(11) 0.0066(10) 0.0039(11)
O6 0.0437(12) 0.0279(11) 0.0327(12) 0.0026(9) -0.0026(9) -0.0070(9)
O7 0.0452(12) 0.0296(12) 0.0302(11) 0.0014(9) 0.0031(9) -0.0063(9)
O8 0.086(2) 0.0444(19) 0.139(4) 0.007(2) -0.024(2) 0.0107(17)
O9 0.073(2) 0.101(3) 0.158(4) -0.059(3) 0.049(2) -0.033(2)
N1 0.0342(13) 0.0298(14) 0.0267(13) 0.0028(11) 0.0010(10) 0.0006(11)
C1 0.0355(17) 0.0413(19) 0.0272(16) 0.0069(14) -0.0026(13) -0.0044(14)
C2 0.0429(19) 0.056(2) 0.0306(17) 0.0024(16) 0.0004(14) -0.0050(17)
C3 0.0322(16) 0.0361(18) 0.0366(18) 0.0083(14) -0.0009(13) -0.0036(14)
C4 0.048(2) 0.081(3) 0.038(2) 0.006(2) 0.0078(16) -0.011(2)
C5 0.049(2) 0.083(3) 0.045(2) 0.018(2) 0.0022(17) -0.023(2)
C6 0.052(2) 0.052(2) 0.048(2) 0.0124(18) -0.0089(17) -0.0198(18)
C7 0.0401(18) 0.044(2) 0.0298(17) 0.0094(15) -0.0044(14) -0.0061(15)
C8 0.066(2) 0.0315(19) 0.051(2) 0.0046(17) -0.0095(18) -0.0088(17)
C9 0.063(2) 0.0266(18) 0.063(2) 0.0002(17) -0.0105(19) 0.0015(16)
C10 0.052(2) 0.037(2) 0.070(3) -0.0173(19) 0.0109(19) -0.0099(17)
C11 0.053(2) 0.063(3) 0.051(2) -0.022(2) -0.0012(17) -0.011(2)
C12 0.073(3) 0.078(3) 0.0239(18) -0.0124(19) -0.0047(17) 0.021(2)
C13 0.077(3) 0.071(3) 0.0289(19) 0.0040(19) 0.0164(17) 0.020(2)
C14 0.072(3) 0.068(3) 0.041(2) 0.019(2) 0.0197(19) 0.003(2)
C15 0.074(3) 0.050(2) 0.043(2) 0.0169(18) 0.0082(18) 0.006(2)
C16 0.054(2) 0.0286(18) 0.050(2) 0.0087(16) 0.0067(16) 0.0010(15)
C17 0.050(2) 0.0286(17) 0.046(2) 0.0033(15) 0.0036(15) -0.0072(15)
C18 0.0437(18) 0.0335(17) 0.0312(17) -0.0025(14) -0.0038(14) -0.0078(14)
C19 0.0490(19) 0.0330(18) 0.0285(17) -0.0037(14) 0.0016(14) -0.0031(15)
C1A 0.0358(17) 0.0413(19) 0.0406(19) 0.0011(15) 0.0031(14) 0.0028(14)
C20 0.0403(19) 0.055(2) 0.0393(19) 0.0119(17) -0.0053(15) -0.0004(17)
C21 0.0326(18) 0.045(2) 0.066(3) 0.0188(19) 0.0026(17) 0.0061(15)
C22 0.0361(18) 0.0324(18) 0.063(2) 0.0068(17) 0.0174(16) -0.0013(14)
C23 0.0366(17) 0.0357(18) 0.0395(18) 0.0008(15) 0.0083(14) -0.0089(14)
C24 0.0284(15) 0.0342(17) 0.0351(17) 0.0081(14) 0.0031(12) -0.0038(13)
C25 0.070(3) 0.098(4) 0.052(3) 0.009(2) -0.017(2) 0.011(3)
C26 0.062(3) 0.044(2) 0.107(4) -0.001(2) 0.033(2) 0.009(2)
C27 0.0366(17) 0.0305(16) 0.0337(17) 0.0026(14) -0.0027(13) 0.0054(13)
C28 0.0368(18) 0.057(2) 0.046(2) 0.0060(18) 0.0082(15) 0.0060(16)
C29 0.060(3) 0.073(3) 0.147(5) -0.014(3) 0.026(3) 0.003(2)
C30 0.052(3) 0.076(4) 0.046(3) -0.005(3) -0.004(2) -0.004(3)
C31 0.094(4) 0.062(3) 0.145(5) -0.027(3) 0.043(4) 0.017(3)
C32 0.049(3) 0.040(3) 0.151(6) -0.005(3) 0.000(3) 0.019(2)
C33 0.093(4) 0.042(3) 0.148(6) 0.012(3) -0.058(4) 0.008(3)
C34 0.090(4) 0.140(6) 0.155(7) -0.076(6) 0.006(4) 0.030(4)
C35 0.064(3) 0.269(10) 0.106(5) 0.077(6) -0.012(3) -0.029(5)
C30A 0.052(3) 0.076(4) 0.046(3) -0.005(3) -0.004(2) -0.004(3)

loop_
_atom_type_symbol
_atom_type_description
_atom_type_scat_dispersion_real
_atom_type_scat_dispersion_imag
_atom_type_scat_source
C C 0.0033 0.0016 'International Tables Vol C Tables 4.2.6.8 and 6.1.1.4'
H H 0.0000 0.0000 'International Tables Vol C Tables 4.2.6.8 and 6.1.1.4'
F F 0.0171 0.0103 'International Tables Vol C Tables 4.2.6.8 and 6.1.1.4'
N N 0.0061 0.0033 'International Tables Vol C Tables 4.2.6.8 and 6.1.1.4'
O O 0.0106 0.0060 'International Tables Vol C Tables 4.2.6.8 and 6.1.1.4'
P P 0.1023 0.0942 'International Tables Vol C Tables 4.2.6.8 and 6.1.1.4'

loop_
_geom_angle_atom_site_label_1
_geom_angle_atom_site_label_2
_geom_angle_atom_site_label_3
_geom_angle
F5 P1 F2 178.2(2)
F5 P1 F4 91.1(2)
F2 P1 F4 89.2(2)
F5 P1 F1 90.7(2)
F2 P1 F1 89.0(2)
F4 P1 F1 177.3(2)
F5 P1 F6 89.02(19)
F2 P1 F6 89.3(2)
F4 P1 F6 88.87(16)
F1 P1 F6 89.13(17)
F5 P1 F3 92.3(2)
F2 P1 F3 89.4(2)
F4 P1 F3 90.53(17)
F1 P1 F3 91.42(17)
F6 P1 F3 178.53(18)
C7 O1 C8 115.9(3)
C9 O2 C10 112.1(3)
C12 O3 C11 111.9(3)
C13 O4 C14 112.1(3)
C16 O5 C15 111.5(3)
C17 O6 C18 111.6(2)
C1 O7 C19 115.3(2)
C32 O8 C31 117.2(4)
C3 N1 C27 114.3(2)
C3 N1 H1A 108.7
C27 N1 H1A 108.7
C3 N1 H1B 108.7
C27 N1 H1B 108.7
H1A N1 H1B 107.6
O7 C1 C2 123.9(3)
O7 C1 C7 116.6(3)
C2 C1 C7 119.6(3)
C1 C2 C4 120.3(4)
C1 C2 H2 119.9
C4 C2 H2 119.9
N1 C3 C24 110.7(2)
N1 C3 H3A 109.5
C24 C3 H3A 109.5
N1 C3 H3B 109.5
C24 C3 H3B 109.5
H3A C3 H3B 108.1
C5 C4 C2 120.1(4)
C5 C4 H4 119.9
C2 C4 H4 119.9
C4 C5 C6 120.5(4)
C4 C5 H5 119.8
C6 C5 H5 119.8
C7 C6 C5 120.3(4)
C7 C6 H6 119.9
C5 C6 H6 119.9
O1 C7 C6 124.1(3)
O1 C7 C1 116.6(3)
C6 C7 C1 119.3(3)
O1 C8 C9 110.1(3)
O1 C8 H8A 109.6
C9 C8 H8A 109.6
O1 C8 H8B 109.6
C9 C8 H8B 109.6
H8A C8 H8B 108.1
O2 C9 C8 110.2(3)
O2 C9 H9A 109.6
C8 C9 H9A 109.6
O2 C9 H9B 109.6
C8 C9 H9B 109.6
H9A C9 H9B 108.1
O2 C10 C11 110.6(3)
O2 C10 H10A 109.5
C11 C10 H10A 109.5
O2 C10 H10B 109.5
C11 C10 H10B 109.5
H10A C10 H10B 108.1
O3 C11 C10 109.2(3)
O3 C11 H11A 109.8
C10 C11 H11A 109.8
O3 C11 H11B 109.8
C10 C11 H11B 109.8
H11A C11 H11B 108.3
O3 C12 C13 109.3(3)
O3 C12 H12A 109.8
C13 C12 H12A 109.8
O3 C12 H12B 109.8
C13 C12 H12B 109.8
H12A C12 H12B 108.3
O4 C13 C12 111.0(3)
O4 C13 H13A 109.4
C12 C13 H13A 109.4
O4 C13 H13B 109.4
C12 C13 H13B 109.4
H13A C13 H13B 108.0
O4 C14 C15 109.5(3)
O4 C14 H14A 109.8
C15 C14 H14A 109.8
O4 C14 H14B 109.8
C15 C14 H14B 109.8
H14A C14 H14B 108.2
O5 C15 C14 108.9(3)
O5 C15 H15A 109.9
C14 C15 H15A 109.9
O5 C15 H15B 109.9
C14 C15 H15B 109.9
H15A C15 H15B 108.3
O5 C16 C17 108.4(3)
O5 C16 H16A 110.0
C17 C16 H16A 110.0
O5 C16 H16B 110.0
C17 C16 H16B 110.0
H16A C16 H16B 108.4
O6 C17 C16 109.0(3)
O6 C17 H17A 109.9
C16 C17 H17A 109.9
O6 C17 H17B 109.9
C16 C17 H17B 109.9
H17A C17 H17B 108.3
O6 C18 C19 110.6(2)
O6 C18 H18A 109.5
C19 C18 H18A 109.5
O6 C18 H18B 109.5
C19 C18 H18B 109.5
H18A C18 H18B 108.1
O7 C19 C18 110.1(3)
O7 C19 H19A 109.6
C18 C19 H19A 109.6
O7 C19 H19B 109.6
C18 C19 H19B 109.6
H19A C19 H19B 108.2
C24 C1A C20 121.3(3)
C24 C1A H1AA 119.4
C20 C1A H1AA 119.4
C21 C20 C1A 118.1(3)
C21 C20 C25 121.7(3)
C1A C20 C25 120.1(4)
C20 C21 C22 122.0(3)
C20 C21 H21 119.0
C22 C21 H21 119.0
C21 C22 C23 118.7(3)
C21 C22 C26 120.8(3)
C23 C22 C26 120.5(4)
C24 C23 C22 120.8(3)
C24 C23 H23 119.6
C22 C23 H23 119.6
C23 C24 C1A 119.1(3)
C23 C24 C3 121.6(3)
C1A C24 C3 119.3(3)
C20 C25 H25A 109.5
C20 C25 H25B 109.5
H25A C25 H25B 109.5
C20 C25 H25C 109.5
H25A C25 H25C 109.5
H25B C25 H25C 109.5
C22 C26 H26A 109.5
C22 C26 H26B 109.5
H26A C26 H26B 109.5
C22 C26 H26C 109.5
H26A C26 H26C 109.5
H26B C26 H26C 109.5
N1 C27 C28 111.7(3)
N1 C27 H27A 109.3
C28 C27 H27A 109.3
N1 C27 H27B 109.3
C28 C27 H27B 109.3
H27A C27 H27B 107.9
C29 C28 C27 113.5(3)
C29 C28 H28A 108.9
C27 C28 H28A 108.9
C29 C28 H28B 108.9
C27 C28 H28B 108.9
H28A C28 H28B 107.7
C30A C29 C30 57.6(7)
C30A C29 C28 139.6(8)
C30 C29 C28 114.2(5)
C30A C29 H29A 52.6
C30 C29 H29A 108.7
C28 C29 H29A 108.7
C30A C29 H29B 111.2
C30 C29 H29B 108.7
C28 C29 H29B 108.7
H29A C29 H29B 107.6
C30A C29 H29C 102.2
C30 C29 H29C 141.3
C28 C29 H29C 102.2
H29A C29 H29C 69.4
H29B C29 H29C 43.6
C30A C29 H29D 102.2
C30 C29 H29D 56.1
C28 C29 H29D 102.2
H29A C29 H29D 149.1
H29B C29 H29D 61.3
H29C C29 H29D 104.8
C29 C30 C31 110.1(4)
C29 C30 H30A 109.7
C31 C30 H30A 109.7
C29 C30 H30B 109.7
C31 C30 H30B 109.7
H30A C30 H30B 108.2
O8 C31 C30A 130.0(7)
O8 C31 C30 99.2(4)
C30A C31 C30 48.6(6)
O8 C31 H31A 111.9
C30A C31 H31A 65.6
C30 C31 H31A 111.9
O8 C31 H31B 111.9
C30A C31 H31B 115.5
C30 C31 H31B 111.9
H31A C31 H31B 109.6
O8 C31 H31C 104.8
C30A C31 H31C 104.8
C30 C31 H31C 152.7
H31A C31 H31C 46.5
H31B C31 H31C 70.8
O8 C31 H31D 104.8
C30A C31 H31D 104.8
C30 C31 H31D 80.1
H31A C31 H31D 138.2
H31B C31 H31D 35.0
H31C C31 H31D 105.8
O9 C32 O8 123.7(6)
O9 C32 C33 123.4(7)
O8 C32 C33 112.9(5)
C34 C33 C32 113.0(5)
C34 C33 C35 110.6(5)
C32 C33 C35 107.3(6)
C34 C33 H33 108.6
C32 C33 H33 108.6
C35 C33 H33 108.6
C33 C34 H34A 109.5
C33 C34 H34B 109.5
H34A C34 H34B 109.5
C33 C34 H34C 109.5
H34A C34 H34C 109.5
H34B C34 H34C 109.5
C33 C35 H35A 109.5
C33 C35 H35B 109.5
H35A C35 H35B 109.5
C33 C35 H35C 109.5
H35A C35 H35C 109.5
H35B C35 H35C 109.5
C29 C30A C31 118.3(11)
C29 C30A H30C 107.7
C31 C30A H30C 107.7
C29 C30A H30D 107.7
C31 C30A H30D 107.7
H30C C30A H30D 107.1

loop_
_geom_bond_atom_site_label_1
_geom_bond_atom_site_label_2
_geom_bond_distance
P1 F5 1.541(3)
P1 F2 1.574(3)
P1 F4 1.578(3)
P1 F1 1.579(3)
P1 F6 1.586(3)
P1 F3 1.588(3)
O1 C7 1.380(4)
O1 C8 1.430(4)
O2 C9 1.422(4)
O2 C10 1.423(4)
O3 C12 1.425(4)
O3 C11 1.425(5)
O4 C13 1.424(4)
O4 C14 1.428(5)
O5 C16 1.413(4)
O5 C15 1.428(4)
O6 C17 1.424(4)
O6 C18 1.442(4)
O7 C1 1.378(4)
O7 C19 1.440(4)
O8 C32 1.324(7)
O8 C31 1.446(7)
O9 C32 1.198(6)
N1 C3 1.492(4)
N1 C27 1.495(4)
N1 H1A 0.9200
N1 H1B 0.9200
C1 C2 1.388(5)
C1 C7 1.406(5)
C2 C4 1.391(5)
C2 H2 0.9500
C3 C24 1.509(4)
C3 H3A 0.9900
C3 H3B 0.9900
C4 C5 1.368(6)
C4 H4 0.9500
C5 C6 1.389(6)
C5 H5 0.9500
C6 C7 1.388(5)
C6 H6 0.9500
C8 C9 1.493(5)
C8 H8A 0.9900
C8 H8B 0.9900
C9 H9A 0.9900
C9 H9B 0.9900
C10 C11 1.494(6)
C10 H10A 0.9900
C10 H10B 0.9900
C11 H11A 0.9900
C11 H11B 0.9900
C12 C13 1.481(6)
C12 H12A 0.9900
C12 H12B 0.9900
C13 H13A 0.9900
C13 H13B 0.9900
C14 C15 1.491(6)
C14 H14A 0.9900
C14 H14B 0.9900
C15 H15A 0.9900
C15 H15B 0.9900
C16 C17 1.495(5)
C16 H16A 0.9900
C16 H16B 0.9900
C17 H17A 0.9900
C17 H17B 0.9900
C18 C19 1.490(4)
C18 H18A 0.9900
C18 H18B 0.9900
C19 H19A 0.9900
C19 H19B 0.9900
C1A C24 1.393(4)
C1A C20 1.394(5)
C1A H1AA 0.9500
C20 C21 1.382(5)
C20 C25 1.516(5)
C21 C22 1.387(5)
C21 H21 0.9500
C22 C23 1.393(5)
C22 C26 1.515(5)
C23 C24 1.386(4)
C23 H23 0.9500
C25 H25A 0.9800
C25 H25B 0.9800
C25 H25C 0.9800
C26 H26A 0.9800
C26 H26B 0.9800
C26 H26C 0.9800
C27 C28 1.528(4)
C27 H27A 0.9900
C27 H27B 0.9900
C28 C29 1.498(6)
C28 H28A 0.9900
C28 H28B 0.9900
C29 C30A 1.305(13)
C29 C30 1.433(7)
C29 H29A 0.9900
C29 H29B 0.9900
C29 H29C 0.9900
C29 H29D 0.9900
C30 C31 1.616(7)
C30 H30A 0.9900
C30 H30B 0.9900
C31 C30A 1.602(13)
C31 H31A 0.9900
C31 H31B 0.9900
C31 H31C 0.9900
C31 H31D 0.9900
C32 C33 1.513(8)
C33 C34 1.498(9)
C33 C35 1.513(8)
C33 H33 1.0000
C34 H34A 0.9800
C34 H34B 0.9800
C34 H34C 0.9800
C35 H35A 0.9800
C35 H35B 0.9800
C35 H35C 0.9800
C30A H30C 0.9900
C30A H30D 0.9900
